data_4336124
loop_
_publ_author_name
'Raquel Belda'
'Javier Pitarch-Jarque'
'Conxa Soriano'
'Jos\'e M. Llinares'
'Salvador Blasco'
'Jes\'us Ferrando-Soria'
'Enrique Garc\'ia-Espa\~na'

_publ_contact_author_email enrique.garcia-es@uv.es
_publ_contact_author_name 'Enrique Garc\'ia-Espa\~na'
_publ_contact_author_phone '+34 963 544879'
_publ_section_title
;
 Intermolecular Binding Modes in a Novel [1 + 1] Condensation 1H-Pyrazole
 Azamacrocycle: A Solution and Solid State Study with Evidence for CO2
 Fixation
;
_journal_name_full 'Inorganic Chemistry'
_journal_page_first 10795
_journal_page_last 10803
_journal_paper_doi 10.1021/ic400645t
_journal_volume 52
_journal_year 2013
_chemical_formula_moiety 'C29 H56 Cu3 N12 O4, 2(Cl O4), 8(H2 O)'
_chemical_formula_sum 'C29 H72 Cl2 Cu3 N12 O20'
_chemical_formula_weight 1170.51
_chemical_name_common Cu2(pz333)2CO3
_space_group_IT_number 14
_symmetry_cell_setting monoclinic
_symmetry_space_group_name_Hall '-P 2yn'
_symmetry_space_group_name_H-M 'P 1 21/n 1'
_atom_sites_solution_hydrogens geom
_atom_sites_solution_primary direct
_atom_sites_solution_secondary difmap
_audit_creation_method SHELXL-97
_audit_update_record
;
2013-05-27 # Formatted by publCIF
;
_cell_angle_alpha 90.00
_cell_angle_beta 116.231(4)
_cell_angle_gamma 90.00
_cell_formula_units_Z 4
_cell_length_a 21.5744(7)
_cell_length_b 10.3781(3)
_cell_length_c 23.7191(9)
_cell_measurement_reflns_used 14140
_cell_measurement_temperature 120.0
_cell_measurement_theta_max 32.4165
_cell_measurement_theta_min 3.1515
_cell_volume 4763.8(3)
_computing_cell_refinement
;
CrysAlisPro, Oxford Diffraction Ltd.,
Version 1.171.34.44 (release 25-10-2010 CrysAlis171 .NET)
(compiled Oct 25 2010,18:11:34)
;
_computing_data_collection
;
CrysAlisPro, Oxford Diffraction Ltd.,
Version 1.171.34.44 (release 25-10-2010 CrysAlis171 .NET)
(compiled Oct 25 2010,18:11:34)
;
_computing_data_reduction
;
CrysAlisPro, Oxford Diffraction Ltd.,
Version 1.171.34.44 (release 25-10-2010 CrysAlis171 .NET)
(compiled Oct 25 2010,18:11:34)
;
_computing_molecular_graphics Mercury
_computing_structure_refinement 'SHELXL-97 (Sheldrick, 1997)'
_computing_structure_solution Sir92
_diffrn_ambient_temperature 120.0
_diffrn_detector_area_resol_mean 16.0267
_diffrn_measured_fraction_theta_full 0.998
_diffrn_measured_fraction_theta_max 0.909
_diffrn_measurement_device_type 'SuperNova, Single source at offset), Sapphire3'
_diffrn_measurement_method '\w scans'
_diffrn_radiation_monochromator mirror
_diffrn_radiation_source 'SuperNova (Mo) x-ray Source'
_diffrn_radiation_type 'Mo K\a'
_diffrn_radiation_wavelength 0.7107
_diffrn_reflns_av_R_equivalents 0.0464
_diffrn_reflns_av_sigmaI/netI 0.0536
_diffrn_reflns_limit_h_max 31
_diffrn_reflns_limit_h_min -32
_diffrn_reflns_limit_k_max 15
_diffrn_reflns_limit_k_min -15
_diffrn_reflns_limit_l_max 22
_diffrn_reflns_limit_l_min -35
_diffrn_reflns_number 45251
_diffrn_reflns_theta_full 25.00
_diffrn_reflns_theta_max 32.49
_diffrn_reflns_theta_min 3.19
_exptl_absorpt_coefficient_mu 1.525
_exptl_absorpt_correction_T_max 1.00000
_exptl_absorpt_correction_T_min 0.70528
_exptl_absorpt_correction_type multi-scan
_exptl_absorpt_process_details
;
CrysAlisPro, Oxford Diffraction Ltd.,
Version 1.171.34.44 (release 25-10-2010 CrysAlis171 .NET)
(compiled Oct 25 2010,18:11:34)
empirical absorption correction using spherical harmonics,
 implemented in SCALE3 ABSPACK scaling algorithm.
;
_exptl_crystal_colour blue
_exptl_crystal_density_diffrn 1.632
_exptl_crystal_description block
_exptl_crystal_F_000 2444
_exptl_crystal_size_max 0.4299
_exptl_crystal_size_mid 0.3063
_exptl_crystal_size_min 0.2513
_refine_diff_density_max 2.131
_refine_diff_density_min -1.063
_refine_diff_density_rms 0.149
_refine_ls_extinction_method none
_refine_ls_goodness_of_fit_ref 1.141
_refine_ls_hydrogen_treatment refU
_refine_ls_matrix_type full
_refine_ls_number_parameters 625
_refine_ls_number_reflns 15663
_refine_ls_number_restraints 83
_refine_ls_restrained_S_all 1.143
_refine_ls_R_factor_all 0.0837
_refine_ls_R_factor_gt 0.0649
_refine_ls_shift/su_max 0.001
_refine_ls_shift/su_mean 0.000
_refine_ls_structure_factor_coef Fsqd
_refine_ls_weighting_details 'calc w=1/[\s^2^(Fo^2^)+(0.0530P)^2^+27.6996P] where P=(Fo^2^+2Fc^2^)/3'
_refine_ls_weighting_scheme calc
_refine_ls_wR_factor_gt 0.1764
_refine_ls_wR_factor_ref 0.1877
_reflns_number_gt 12217
_reflns_number_total 15663
_reflns_threshold_expression >2sigma(I)
_cod_data_source_file ic400645t_si_002_1.cif
_cod_data_source_block Compound4
_cod_original_sg_symbol_Hall -P2yn
_cod_database_code 4336124

loop_
_symmetry_equiv_pos_as_xyz
'x, y, z'
'-x+1/2, y+1/2, -z+1/2'
'-x, -y, -z'
'x-1/2, -y-1/2, z-1/2'

loop_
_atom_site_label
_atom_site_type_symbol
_atom_site_fract_x
_atom_site_fract_y
_atom_site_fract_z
_atom_site_U_iso_or_equiv
_atom_site_adp_type
_atom_site_occupancy
_atom_site_symmetry_multiplicity
_atom_site_calc_flag
_atom_site_refinement_flags
_atom_site_disorder_assembly
_atom_site_disorder_group
Cu3 Cu 0.65179(2) 0.28799(5) 0.72713(2) 0.01478(10) Uani 1 1 d . . .
Cu2 Cu 0.44688(2) 0.60714(5) 0.76502(2) 0.01664(11) Uani 1 1 d . . .
Cu1 Cu 0.61974(2) 0.60752(5) 0.92394(2) 0.01520(10) Uani 1 1 d . . .
Cl1 Cl 0.83090(5) 0.50030(10) 0.14257(5) 0.02123(18) Uani 1 1 d U . .
Cl2 Cl 0.29320(6) 0.93879(12) 0.92681(5) 0.0274(2) Uani 1 1 d . . .
O1 O 0.69302(16) 0.1126(3) 0.69365(15) 0.0224(6) Uani 1 1 d D . .
H11W H 0.7184(18) 0.057(2) 0.7168(3) 0.027 Uiso 1 1 d RD . .
H12W H 0.6648(5) 0.074(2) 0.6632(12) 0.027 Uiso 1 1 d RD . .
O2C O 0.71803(15) 0.4262(3) 0.73108(14) 0.0205(6) Uani 1 1 d . . .
O1C O 0.62458(15) 0.3813(3) 0.64643(14) 0.0214(6) Uani 1 1 d . . .
O5 O 0.93170(19) 0.4946(4) 0.88942(18) 0.0376(9) Uani 1 1 d D . .
H52W H 0.9674(4) 0.5291(5) 0.9146(3) 0.045 Uiso 1 1 d RD . .
H51W H 0.9243(2) 0.4198(8) 0.89581(19) 0.045 Uiso 1 1 d RD . .
O2 O 0.92378(17) 0.2315(3) 0.92750(17) 0.0291(7) Uani 1 1 d D . .
H21W H 0.8941(3) 0.1770(6) 0.9095(2) 0.035 Uiso 1 1 d RD . .
H22W H 0.9608(4) 0.2235(3) 0.9598(3) 0.035 Uiso 1 1 d RD . .
O3C O 0.69022(17) 0.5477(3) 0.64446(15) 0.0253(6) Uani 1 1 d . . .
O8 O 0.66035(19) 0.5098(3) 0.51911(16) 0.0297(7) Uani 1 1 d D . .
H82W H 0.6760(2) 0.5171(3) 0.5575(4) 0.036 Uiso 1 1 d RD . .
H81W H 0.66089(19) 0.5812(7) 0.5041(2) 0.036 Uiso 1 1 d RD . .
O9 O 0.69377(18) 0.3163(3) 0.45831(17) 0.0291(7) Uani 1 1 d D . .
H91W H 0.7161(3) 0.3422(4) 0.4400(2) 0.035 Uiso 1 1 d RD . .
H92W H 0.69017(18) 0.3797(6) 0.4775(2) 0.035 Uiso 1 1 d RD . .
O3 O 1.05140(19) 0.1380(4) 1.01724(17) 0.0334(8) Uani 1 1 d D . .
H31W H 1.0703(3) 0.1328(4) 1.0557(4) 0.040 Uiso 1 1 d RD . .
H32W H 1.0765(3) 0.0935(5) 1.00741(18) 0.040 Uiso 1 1 d RD . .
O4 O 1.0962(2) 0.3534(4) 0.9725(2) 0.0387(9) Uani 1 1 d D . .
H42W H 1.1204(4) 0.3237(6) 0.9566(3) 0.046 Uiso 1 1 d RD . .
H41W H 1.0878(2) 0.2976(9) 0.9933(4) 0.046 Uiso 1 1 d RD . .
O22 O 0.3012(2) 0.9479(4) 0.98988(17) 0.0348(8) Uani 1 1 d . . .
O23 O 0.2604(2) 1.0557(5) 0.8932(2) 0.0517(12) Uani 1 1 d . . .
O24 O 0.3592(2) 0.9247(4) 0.9272(2) 0.0418(9) Uani 1 1 d . . .
N4 N 0.43991(17) 0.6285(4) 0.67299(16) 0.0196(7) Uani 1 1 d . . .
H4 H 0.3990 0.6676 0.6484 0.023 Uiso 1 1 calc R . .
O7 O 0.1719(2) 0.7623(4) 0.97038(19) 0.0385(9) Uani 1 1 d D . .
H71W H 0.1892(3) 0.7546(4) 0.9455(3) 0.046 Uiso 1 1 d RD . .
H72W H 0.1430(4) 0.7052(7) 0.9631(2) 0.046 Uiso 1 1 d RD . .
O6 O 0.9373(2) 0.3981(4) 1.03239(18) 0.0358(8) Uani 1 1 d D . .
H61W H 0.9212(2) 0.4712(7) 1.0228(2) 0.043 Uiso 1 1 d RD . .
H62W H 0.9220(2) 0.3832(4) 0.9946(4) 0.043 Uiso 1 1 d RD . .
N8 N 0.60644(18) 0.7832(4) 0.97226(16) 0.0198(6) Uani 1 1 d . . .
H8 H 0.6484 0.8226 0.9898 0.024 Uiso 1 1 calc R . .
N2 N 0.69885(17) 0.2281(3) 0.81637(16) 0.0166(6) Uani 1 1 d . . .
H2 H 0.7286 0.1668 0.8156 0.020 Uiso 1 1 calc R . .
N1 N 0.72066(17) 0.6409(3) 0.93314(16) 0.0176(6) Uani 1 1 d . . .
H1 H 0.7471 0.6727 0.9723 0.021 Uiso 1 1 calc R . .
N9 N 0.39759(18) 0.7789(4) 0.78082(17) 0.0202(7) Uani 1 1 d . . .
H9 H 0.3781 0.8195 0.7429 0.024 Uiso 1 1 calc R . .
N12 N 0.54162(16) 0.4864(3) 0.89020(16) 0.0173(6) Uani 1 1 d . . .
N11 N 0.48262(17) 0.4870(3) 0.83652(16) 0.0179(6) Uani 1 1 d . . .
N7 N 0.64558(18) 0.4809(4) 0.99905(16) 0.0206(7) Uani 1 1 d . . .
H7 H 0.6925 0.4764 1.0199 0.025 Uiso 1 1 calc R . .
N10 N 0.36296(17) 0.4831(4) 0.74152(17) 0.0213(7) Uani 1 1 d . . .
H10 H 0.3390 0.4793 0.6989 0.026 Uiso 1 1 calc R . .
O21 O 0.2495(3) 0.8337(6) 0.8948(2) 0.0635(15) Uani 1 1 d . . .
N6 N 0.59576(16) 0.6884(3) 0.84203(16) 0.0168(6) Uani 1 1 d . . .
C20 C 0.4872(2) 0.8171(4) 0.8896(2) 0.0208(8) Uani 1 1 d . . .
H20A H 0.4926 0.7250 0.8864 0.025 Uiso 1 1 calc R . .
H20B H 0.4599 0.8301 0.9124 0.025 Uiso 1 1 calc R . .
N5 N 0.53817(16) 0.6806(3) 0.78652(16) 0.0172(6) Uani 1 1 d . . .
C25 C 0.3913(2) 0.3521(4) 0.7658(2) 0.0235(8) Uani 1 1 d . . .
H25A H 0.4022 0.3072 0.7354 0.028 Uiso 1 1 calc R . .
H25B H 0.3573 0.3018 0.7726 0.028 Uiso 1 1 calc R . .
N3 N 0.55836(17) 0.2033(3) 0.69918(17) 0.0179(6) Uani 1 1 d . . .
H3 H 0.5583 0.1389 0.6731 0.022 Uiso 1 1 calc R . .
C19 C 0.5584(2) 0.8769(4) 0.9271(2) 0.0223(8) Uani 1 1 d . . .
H19A H 0.5768 0.9052 0.8986 0.027 Uiso 1 1 calc R . .
H19B H 0.5543 0.9518 0.9497 0.027 Uiso 1 1 calc R . .
C28 C 0.5523(2) 0.3675(4) 0.91476(19) 0.0197(7) Uani 1 1 d . . .
C6 C 0.6050(2) 0.0667(4) 0.7955(2) 0.0248(8) Uani 1 1 d . . .
H6A H 0.6272 0.0187 0.7744 0.030 Uiso 1 1 calc R . .
H6B H 0.5897 0.0055 0.8176 0.030 Uiso 1 1 calc R . .
C17 C 0.6361(2) 0.6547(5) 1.0693(2) 0.0260(9) Uani 1 1 d . . .
H17A H 0.6833 0.6731 1.0771 0.031 Uiso 1 1 calc R . .
H17B H 0.6337 0.6608 1.1091 0.031 Uiso 1 1 calc R . .
C14 C 0.64791(19) 0.7278(4) 0.82990(19) 0.0162(7) Uani 1 1 d . . .
C13 C 0.6247(2) 0.7463(4) 0.7658(2) 0.0192(7) Uani 1 1 d . . .
H13 H 0.6500 0.7732 0.7447 0.023 Uiso 1 1 calc R . .
C27 C 0.4980(2) 0.2885(4) 0.8759(2) 0.0218(8) Uani 1 1 d . . .
H27 H 0.4915 0.2018 0.8817 0.026 Uiso 1 1 calc R . .
C18 C 0.5888(2) 0.7574(4) 1.0248(2) 0.0231(8) Uani 1 1 d . . .
H18A H 0.5412 0.7287 1.0081 0.028 Uiso 1 1 calc R . .
H18B H 0.5930 0.8364 1.0481 0.028 Uiso 1 1 calc R . .
C26 C 0.4556(2) 0.3673(4) 0.8267(2) 0.0196(7) Uani 1 1 d . . .
C1 C 0.7166(2) 0.7397(4) 0.8862(2) 0.0201(7) Uani 1 1 d . . .
H1A H 0.7535 0.7264 0.8739 0.024 Uiso 1 1 calc R . .
H1B H 0.7217 0.8252 0.9042 0.024 Uiso 1 1 calc R . .
C3 C 0.70714(19) 0.4443(4) 0.86673(18) 0.0170(7) Uani 1 1 d . . .
H3A H 0.6958 0.4971 0.8297 0.020 Uiso 1 1 calc R . .
H3B H 0.6644 0.4209 0.8683 0.020 Uiso 1 1 calc R . .
C4 C 0.7450(2) 0.3226(4) 0.86276(19) 0.0187(7) Uani 1 1 d . . .
H4A H 0.7815 0.3467 0.8514 0.022 Uiso 1 1 calc R . .
H4B H 0.7664 0.2822 0.9038 0.022 Uiso 1 1 calc R . .
C10 C 0.4405(2) 0.5000(4) 0.64553(19) 0.0207(8) Uani 1 1 d . . .
H10A H 0.4412 0.5114 0.6052 0.025 Uiso 1 1 calc R . .
H10B H 0.3985 0.4541 0.6384 0.025 Uiso 1 1 calc R . .
C12 C 0.5547(2) 0.7153(4) 0.74036(19) 0.0191(7) Uani 1 1 d . . .
C21 C 0.4482(2) 0.8723(4) 0.8238(2) 0.0236(8) Uani 1 1 d . . .
H21A H 0.4242 0.9501 0.8257 0.028 Uiso 1 1 calc R . .
H21B H 0.4808 0.8954 0.8075 0.028 Uiso 1 1 calc R . .
C11 C 0.4973(2) 0.7128(5) 0.6750(2) 0.0233(8) Uani 1 1 d . . .
H11A H 0.5144 0.6800 0.6462 0.028 Uiso 1 1 calc R . .
H11B H 0.4802 0.7996 0.6620 0.028 Uiso 1 1 calc R . .
C23 C 0.2890(2) 0.6604(5) 0.7549(2) 0.0292(10) Uani 1 1 d . . .
H23A H 0.2783 0.6809 0.7117 0.035 Uiso 1 1 calc R . .
H23B H 0.2465 0.6672 0.7593 0.035 Uiso 1 1 calc R . .
C16 C 0.6188(2) 0.5186(5) 1.0451(2) 0.0245(8) Uani 1 1 d . . .
H16A H 0.6376 0.4599 1.0805 0.029 Uiso 1 1 calc R . .
H16B H 0.5689 0.5085 1.0252 0.029 Uiso 1 1 calc R . .
C9 C 0.5027(2) 0.4201(4) 0.6882(2) 0.0204(8) Uani 1 1 d . . .
H9A H 0.5024 0.4086 0.7287 0.024 Uiso 1 1 calc R . .
H9B H 0.5449 0.4646 0.6949 0.024 Uiso 1 1 calc R . .
C15 C 0.6191(2) 0.3511(4) 0.9729(2) 0.0222(8) Uani 1 1 d . . .
H15A H 0.6117 0.3000 1.0036 0.027 Uiso 1 1 calc R . .
H15B H 0.6524 0.3069 0.9627 0.027 Uiso 1 1 calc R . .
C2 C 0.7530(2) 0.5197(4) 0.92537(19) 0.0184(7) Uani 1 1 d . . .
H2A H 0.7641 0.4655 0.9619 0.022 Uiso 1 1 calc R . .
H2B H 0.7959 0.5407 0.9236 0.022 Uiso 1 1 calc R . .
C5 C 0.6573(2) 0.1583(4) 0.8429(2) 0.0225(8) Uani 1 1 d . . .
H5A H 0.6330 0.2205 0.8564 0.027 Uiso 1 1 calc R . .
H5B H 0.6881 0.1097 0.8795 0.027 Uiso 1 1 calc R . .
C1C C 0.6782(2) 0.4553(4) 0.67274(19) 0.0195(7) Uani 1 1 d . . .
C22 C 0.3400(2) 0.7584(5) 0.7975(2) 0.0260(9) Uani 1 1 d . . .
H22A H 0.3164 0.8396 0.7944 0.031 Uiso 1 1 calc R . .
H22B H 0.3583 0.7290 0.8407 0.031 Uiso 1 1 calc R . .
C7 C 0.5427(2) 0.1372(5) 0.7467(2) 0.0266(9) Uani 1 1 d . . .
H7A H 0.5055 0.0759 0.7258 0.032 Uiso 1 1 calc R . .
H7B H 0.5269 0.2002 0.7677 0.032 Uiso 1 1 calc R . .
C8 C 0.5002(2) 0.2886(4) 0.6582(2) 0.0197(7) Uani 1 1 d . . .
H8A H 0.4567 0.2468 0.6497 0.024 Uiso 1 1 calc R . .
H8B H 0.5020 0.3009 0.6184 0.024 Uiso 1 1 calc R . .
O14 O 0.7889(4) 0.5415(7) 0.1721(3) 0.02123(18) Uani 0.50 1 d PU A 1
O11 O 0.8948(4) 0.5792(9) 0.1674(5) 0.0311(14) Uani 0.50 1 d PU A 1
O12 O 0.7954(4) 0.5145(7) 0.0749(4) 0.0205(15) Uani 0.50 1 d PU A 1
O13 O 0.8548(4) 0.3665(7) 0.1556(4) 0.0309(16) Uani 0.50 1 d PU A 1
O16 O 0.8774(6) 0.6058(12) 0.1578(6) 0.0465(12) Uani 0.50 1 d PU A 2
O17 O 0.7794(5) 0.5027(10) 0.1649(5) 0.0465(12) Uani 0.50 1 d P A 2
O15 O 0.8694(6) 0.3945(11) 0.1729(5) 0.0465(12) Uani 0.50 1 d PU A 2
O18 O 0.7958(7) 0.4789(12) 0.0773(6) 0.0465(12) Uani 0.50 1 d P A 2
C24 C 0.3148(2) 0.5226(5) 0.7683(2) 0.0267(9) Uani 1 1 d . . .
H24A H 0.3381 0.5106 0.8135 0.032 Uiso 1 1 calc R . .
H24B H 0.2752 0.4653 0.7519 0.032 Uiso 1 1 calc R . .

loop_
_atom_site_aniso_label
_atom_site_aniso_U_11
_atom_site_aniso_U_22
_atom_site_aniso_U_33
_atom_site_aniso_U_23
_atom_site_aniso_U_13
_atom_site_aniso_U_12
Cu3 0.0148(2) 0.0117(2) 0.0172(2) 0.00052(16) 0.00645(17) -0.00135(16)
Cu2 0.01248(19) 0.0196(2) 0.0161(2) 0.00107(18) 0.00468(16) 0.00056(17)
Cu1 0.01290(19) 0.0159(2) 0.0154(2) 0.00070(17) 0.00491(16) 0.00073(16)
Cl1 0.0209(4) 0.0205(4) 0.0209(4) -0.0023(3) 0.0081(3) -0.0027(3)
Cl2 0.0252(5) 0.0297(5) 0.0269(5) -0.0050(4) 0.0110(4) -0.0003(4)
O1 0.0223(14) 0.0194(14) 0.0236(15) -0.0001(12) 0.0084(12) 0.0042(11)
O2C 0.0201(13) 0.0179(14) 0.0199(14) 0.0008(11) 0.0056(11) -0.0060(11)
O1C 0.0204(13) 0.0212(15) 0.0185(13) 0.0020(11) 0.0048(11) -0.0069(11)
O5 0.0297(17) 0.033(2) 0.037(2) 0.0114(16) 0.0033(15) -0.0004(15)
O2 0.0246(15) 0.0261(17) 0.0333(18) 0.0028(14) 0.0097(13) 0.0002(13)
O3C 0.0290(15) 0.0210(15) 0.0238(15) 0.0024(12) 0.0097(13) -0.0109(12)
O8 0.0416(19) 0.0213(16) 0.0257(16) 0.0001(13) 0.0144(15) -0.0021(14)
O9 0.0328(17) 0.0185(15) 0.0364(18) 0.0011(13) 0.0156(15) -0.0002(13)
O3 0.0340(18) 0.0349(19) 0.0251(16) -0.0008(14) 0.0073(14) 0.0084(15)
O4 0.041(2) 0.0291(19) 0.052(2) -0.0035(17) 0.0252(19) -0.0004(16)
O22 0.044(2) 0.0342(19) 0.0262(17) 0.0003(15) 0.0153(16) 0.0060(16)
O23 0.055(3) 0.063(3) 0.039(2) 0.020(2) 0.022(2) 0.029(2)
O24 0.0333(19) 0.042(2) 0.057(3) -0.010(2) 0.0266(19) 0.0020(17)
N4 0.0143(14) 0.0236(17) 0.0182(15) 0.0029(13) 0.0049(12) 0.0046(12)
O7 0.057(2) 0.0248(18) 0.039(2) -0.0071(16) 0.0268(19) -0.0071(17)
O6 0.042(2) 0.0286(18) 0.0323(19) 0.0025(15) 0.0122(16) 0.0038(16)
N8 0.0173(14) 0.0224(17) 0.0178(15) 0.0006(13) 0.0061(12) 0.0009(13)
N2 0.0197(14) 0.0122(14) 0.0198(15) -0.0004(12) 0.0104(12) 0.0037(12)
N1 0.0149(13) 0.0192(16) 0.0175(15) -0.0040(12) 0.0061(12) -0.0011(12)
N9 0.0185(15) 0.0184(16) 0.0208(16) 0.0033(13) 0.0060(13) 0.0039(13)
N12 0.0147(13) 0.0154(15) 0.0181(15) 0.0010(12) 0.0036(12) -0.0006(11)
N11 0.0156(14) 0.0165(15) 0.0188(15) 0.0003(12) 0.0051(12) -0.0025(12)
N7 0.0187(15) 0.0232(17) 0.0172(15) 0.0013(13) 0.0054(13) 0.0030(13)
N10 0.0147(14) 0.0265(18) 0.0198(16) -0.0024(14) 0.0049(12) -0.0034(13)
O21 0.068(3) 0.073(4) 0.059(3) -0.036(3) 0.036(3) -0.045(3)
N6 0.0140(13) 0.0174(15) 0.0186(15) 0.0002(12) 0.0067(12) -0.0020(11)
C20 0.0199(17) 0.0203(19) 0.0215(18) 0.0002(15) 0.0084(15) 0.0040(15)
N5 0.0133(13) 0.0204(16) 0.0162(15) 0.0019(12) 0.0051(12) -0.0002(12)
C25 0.0193(17) 0.022(2) 0.028(2) -0.0060(17) 0.0096(16) -0.0065(15)
N3 0.0175(14) 0.0149(15) 0.0235(16) -0.0037(12) 0.0110(13) -0.0030(12)
C19 0.0246(19) 0.0169(18) 0.0224(19) 0.0005(15) 0.0076(16) 0.0017(15)
C28 0.0216(17) 0.0195(18) 0.0198(18) 0.0004(15) 0.0107(15) 0.0003(14)
C6 0.031(2) 0.0151(18) 0.032(2) 0.0032(16) 0.0172(19) -0.0019(16)
C17 0.028(2) 0.033(2) 0.0163(18) -0.0004(17) 0.0093(16) 0.0047(18)
C14 0.0164(15) 0.0115(16) 0.0223(18) -0.0014(13) 0.0100(14) -0.0021(12)
C13 0.0208(17) 0.0152(17) 0.0243(19) 0.0005(14) 0.0124(15) -0.0014(14)
C27 0.0239(18) 0.0162(17) 0.026(2) 0.0007(15) 0.0119(16) -0.0034(15)
C18 0.0260(19) 0.023(2) 0.0216(19) 0.0002(16) 0.0117(16) 0.0060(16)
C26 0.0180(16) 0.0185(18) 0.0240(19) -0.0035(15) 0.0109(15) -0.0041(14)
C1 0.0168(16) 0.0171(18) 0.027(2) -0.0022(15) 0.0097(15) -0.0025(14)
C3 0.0160(15) 0.0155(17) 0.0173(17) -0.0011(13) 0.0052(13) 0.0036(13)
C4 0.0177(16) 0.0179(17) 0.0174(17) 0.0001(14) 0.0051(14) 0.0046(14)
C10 0.0178(16) 0.025(2) 0.0169(17) -0.0023(15) 0.0057(14) 0.0017(15)
C12 0.0215(17) 0.0153(17) 0.0207(18) 0.0030(14) 0.0095(15) 0.0043(14)
C21 0.0233(19) 0.0198(19) 0.025(2) 0.0025(16) 0.0081(16) 0.0047(15)
C11 0.0230(18) 0.026(2) 0.0200(19) 0.0048(16) 0.0082(16) 0.0008(16)
C23 0.0174(18) 0.042(3) 0.028(2) 0.002(2) 0.0097(17) 0.0048(18)
C16 0.029(2) 0.027(2) 0.0211(19) 0.0042(16) 0.0141(17) 0.0026(17)
C9 0.0160(16) 0.0223(19) 0.0201(18) -0.0021(15) 0.0054(14) 0.0020(14)
C15 0.0245(19) 0.0204(19) 0.0206(19) 0.0040(15) 0.0089(16) 0.0044(15)
C2 0.0164(16) 0.0173(17) 0.0176(17) -0.0023(14) 0.0039(14) 0.0018(13)
C5 0.0277(19) 0.0201(19) 0.0225(19) 0.0015(16) 0.0138(16) -0.0018(16)
C1C 0.0203(17) 0.0183(18) 0.0191(18) -0.0002(14) 0.0080(15) -0.0017(14)
C22 0.0211(18) 0.029(2) 0.028(2) 0.0016(18) 0.0111(17) 0.0075(17)
C7 0.0226(19) 0.027(2) 0.033(2) 0.0043(18) 0.0148(18) -0.0044(16)
C8 0.0162(16) 0.0190(18) 0.0221(18) -0.0031(15) 0.0067(14) -0.0013(14)
O14 0.0209(4) 0.0205(4) 0.0209(4) -0.0023(3) 0.0081(3) -0.0027(3)
O11 0.024(3) 0.033(3) 0.034(3) -0.002(2) 0.010(2) -0.003(2)
O12 0.022(2) 0.021(2) 0.0170(19) 0.0016(16) 0.0082(15) -0.0004(17)
O13 0.034(3) 0.015(3) 0.028(3) -0.007(2) -0.001(2) -0.002(2)
O16 0.043(2) 0.042(2) 0.046(2) -0.0030(19) 0.0126(18) -0.0020(19)
O17 0.043(2) 0.042(2) 0.046(2) -0.0030(19) 0.0126(18) -0.0020(19)
O15 0.043(2) 0.042(2) 0.046(2) -0.0030(19) 0.0126(18) -0.0020(19)
O18 0.043(2) 0.042(2) 0.046(2) -0.0030(19) 0.0126(18) -0.0020(19)
C24 0.0192(18) 0.033(2) 0.031(2) -0.0039(19) 0.0142(17) -0.0038(17)

loop_
_atom_type_symbol
_atom_type_description
_atom_type_scat_dispersion_real
_atom_type_scat_dispersion_imag
_atom_type_scat_source
C C 0.0033 0.0016 'International Tables Vol C Tables 4.2.6.8 and 6.1.1.4'
H H 0.0000 0.0000 'International Tables Vol C Tables 4.2.6.8 and 6.1.1.4'
N N 0.0061 0.0033 'International Tables Vol C Tables 4.2.6.8 and 6.1.1.4'
O O 0.0106 0.0060 'International Tables Vol C Tables 4.2.6.8 and 6.1.1.4'
Cl Cl 0.1484 0.1585 'International Tables Vol C Tables 4.2.6.8 and 6.1.1.4'
Cu Cu 0.3201 1.2651 'International Tables Vol C Tables 4.2.6.8 and 6.1.1.4'

loop_
_geom_angle_atom_site_label_1
_geom_angle_atom_site_label_2
_geom_angle_atom_site_label_3
_geom_angle
O1C Cu3 O2C 66.17(12)
O1C Cu3 N2 165.07(13)
O2C Cu3 N2 98.94(13)
O1C Cu3 N3 93.94(13)
O2C Cu3 N3 156.31(14)
N2 Cu3 N3 100.26(14)
O1C Cu3 O1 92.72(12)
O2C Cu3 O1 101.85(12)
N2 Cu3 O1 91.52(12)
N3 Cu3 O1 91.38(13)
O1C Cu3 C1C 33.03(13)
O2C Cu3 C1C 33.16(13)
N2 Cu3 C1C 132.05(14)
N3 Cu3 C1C 125.63(14)
O1 Cu3 C1C 99.63(13)
N5 Cu2 N11 93.24(14)
N5 Cu2 N10 164.61(15)
N11 Cu2 N10 78.60(14)
N5 Cu2 N4 80.44(14)
N11 Cu2 N4 140.53(14)
N10 Cu2 N4 97.48(14)
N5 Cu2 N9 98.46(14)
N11 Cu2 N9 113.76(14)
N10 Cu2 N9 96.78(14)
N4 Cu2 N9 105.71(14)
N6 Cu1 N12 93.83(14)
N6 Cu1 N7 165.93(15)
N12 Cu1 N7 78.57(14)
N6 Cu1 N1 80.88(13)
N12 Cu1 N1 143.44(14)
N7 Cu1 N1 98.09(14)
N6 Cu1 N8 96.95(14)
N12 Cu1 N8 116.62(14)
N7 Cu1 N8 97.05(14)
N1 Cu1 N8 99.94(13)
O15 Cl1 O18 110.9(7)
O15 Cl1 O16 106.7(6)
O18 Cl1 O16 112.2(7)
O15 Cl1 O17 102.1(7)
O18 Cl1 O17 106.4(7)
O16 Cl1 O17 118.1(7)
O15 Cl1 O14 110.5(6)
O18 Cl1 O14 115.8(6)
O16 Cl1 O14 100.0(6)
O15 Cl1 O12 124.3(6)
O16 Cl1 O12 99.9(6)
O17 Cl1 O12 107.0(5)
O14 Cl1 O12 111.8(5)
O18 Cl1 O13 92.9(6)
O16 Cl1 O13 122.3(5)
O17 Cl1 O13 101.4(6)
O14 Cl1 O13 114.8(5)
O12 Cl1 O13 107.1(4)
O15 Cl1 O11 89.6(5)
O18 Cl1 O11 118.5(7)
O17 Cl1 O11 125.6(5)
O14 Cl1 O11 108.6(5)
O12 Cl1 O11 109.1(5)
O13 Cl1 O11 105.1(5)
O21 Cl2 O24 110.4(3)
O21 Cl2 O22 110.7(3)
O24 Cl2 O22 110.0(3)
O21 Cl2 O23 107.5(3)
O24 Cl2 O23 109.4(3)
O22 Cl2 O23 108.8(3)
C1C O2C Cu3 89.7(2)
C1C O1C Cu3 90.2(2)
C10 N4 C11 111.7(3)
C10 N4 Cu2 110.2(3)
C11 N4 Cu2 110.2(3)
C19 N8 C18 111.7(3)
C19 N8 Cu1 111.9(3)
C18 N8 Cu1 115.0(3)
C4 N2 C5 109.9(3)
C4 N2 Cu3 116.2(3)
C5 N2 Cu3 118.6(3)
C1 N1 C2 111.4(3)
C1 N1 Cu1 108.6(2)
C2 N1 Cu1 111.4(2)
C22 N9 C21 111.2(4)
C22 N9 Cu2 117.3(3)
C21 N9 Cu2 112.7(3)
C28 N12 N11 108.9(3)
C28 N12 Cu1 117.4(3)
N11 N12 Cu1 131.6(3)
N12 N11 C26 108.4(3)
N12 N11 Cu2 131.7(3)
C26 N11 Cu2 117.4(3)
C15 N7 C16 109.9(3)
C15 N7 Cu1 107.8(2)
C16 N7 Cu1 114.6(3)
C24 N10 C25 109.1(4)
C24 N10 Cu2 113.7(3)
C25 N10 Cu2 107.4(2)
C14 N6 N5 107.8(3)
C14 N6 Cu1 117.6(3)
N5 N6 Cu1 131.5(3)
C21 C20 C19 113.8(4)
C12 N5 N6 108.5(3)
C12 N5 Cu2 119.4(3)
N6 N5 Cu2 131.3(3)
N10 C25 C26 108.7(3)
C7 N3 C8 111.2(3)
C7 N3 Cu3 118.8(3)
C8 N3 Cu3 112.6(2)
N8 C19 C20 110.9(3)
N12 C28 C27 108.8(4)
N12 C28 C15 114.5(4)
C27 C28 C15 136.6(4)
C7 C6 C5 112.3(4)
C16 C17 C18 114.4(4)
N6 C14 C13 110.3(3)
N6 C14 C1 115.3(4)
C13 C14 C1 134.4(4)
C14 C13 C12 103.8(3)
C26 C27 C28 105.0(4)
N8 C18 C17 111.4(3)
N11 C26 C27 108.9(4)
N11 C26 C25 114.1(4)
C27 C26 C25 136.9(4)
N1 C1 C14 108.5(3)
C2 C3 C4 109.4(3)
N2 C4 C3 113.0(3)
N4 C10 C9 111.9(3)
N5 C12 C13 109.7(4)
N5 C12 C11 116.4(4)
C13 C12 C11 133.9(4)
N9 C21 C20 111.5(4)
C12 C11 N4 109.6(3)
C22 C23 C24 113.8(4)
N7 C16 C17 114.3(4)
C10 C9 C8 109.7(3)
N7 C15 C28 108.5(3)
N1 C2 C3 113.4(3)
N2 C5 C6 112.3(3)
O3C C1C O1C 122.9(4)
O3C C1C O2C 123.2(4)
O1C C1C O2C 113.8(4)
O3C C1C Cu3 177.1(3)
O1C C1C Cu3 56.7(2)
O2C C1C Cu3 57.1(2)
N9 C22 C23 111.6(4)
N3 C7 C6 112.3(4)
N3 C8 C9 112.4(3)
N10 C24 C23 115.4(4)

loop_
_geom_bond_atom_site_label_1
_geom_bond_atom_site_label_2
_geom_bond_distance
Cu3 O1C 1.988(3)
Cu3 O2C 1.998(3)
Cu3 N2 1.999(3)
Cu3 N3 2.023(3)
Cu3 O1 2.315(3)
Cu3 C1C 2.378(4)
Cu2 N5 1.958(3)
Cu2 N11 1.967(3)
Cu2 N10 2.087(4)
Cu2 N4 2.132(4)
Cu2 N9 2.191(4)
Cu1 N6 1.964(3)
Cu1 N12 1.967(3)
Cu1 N7 2.082(4)
Cu1 N1 2.118(3)
Cu1 N8 2.239(4)
Cl1 O15 1.373(11)
Cl1 O18 1.409(13)
Cl1 O16 1.420(13)
Cl1 O17 1.427(11)
Cl1 O14 1.433(7)
Cl1 O12 1.449(8)
Cl1 O13 1.465(8)
Cl1 O11 1.483(9)
Cl2 O21 1.422(5)
Cl2 O24 1.429(4)
Cl2 O22 1.432(4)
Cl2 O23 1.452(5)
O2C C1C 1.301(5)
O1C C1C 1.296(5)
O3C C1C 1.261(5)
N4 C10 1.486(6)
N4 C11 1.501(6)
N8 C19 1.478(5)
N8 C18 1.480(6)
N2 C4 1.481(5)
N2 C5 1.492(5)
N1 C1 1.488(6)
N1 C2 1.488(5)
N9 C22 1.477(6)
N9 C21 1.479(6)
N12 C28 1.340(5)
N12 N11 1.345(4)
N11 C26 1.348(5)
N7 C15 1.487(6)
N7 C16 1.496(6)
N10 C24 1.496(6)
N10 C25 1.498(6)
N6 C14 1.343(5)
N6 N5 1.356(4)
C20 C21 1.521(6)
C20 C19 1.526(6)
N5 C12 1.342(5)
C25 C26 1.504(6)
N3 C7 1.482(6)
N3 C8 1.492(5)
C28 C27 1.393(6)
C28 C15 1.500(6)
C6 C7 1.519(7)
C6 C5 1.522(6)
C17 C16 1.508(7)
C17 C18 1.528(6)
C14 C13 1.388(6)
C14 C1 1.498(6)
C13 C12 1.394(6)
C27 C26 1.386(6)
C3 C2 1.519(5)
C3 C4 1.529(5)
C10 C9 1.520(6)
C12 C11 1.497(6)
C23 C22 1.511(7)
C23 C24 1.517(7)
C9 C8 1.529(6)

loop_
_geom_hbond_atom_site_label_D
_geom_hbond_atom_site_label_H
_geom_hbond_atom_site_label_A
_geom_hbond_distance_DH
_geom_hbond_distance_HA
_geom_hbond_distance_DA
_geom_hbond_angle_DHA
_geom_hbond_site_symmetry_A
N4 H4 O16 0.91 2.43 3.020(13) 123.0 4_576
N4 H4 O9 0.91 2.44 3.226(5) 144.4 3_666
N8 H8 O22 0.91 2.57 3.314(6) 139.0 3_677
N2 H2 O3C 0.91 2.01 2.852(4) 153.9 2_646
N1 H1 O9 0.91 2.17 3.025(5) 156.5 2_656
N9 H9 O16 0.91 2.16 3.002(14) 154.2 4_576
N9 H9 O11 0.91 2.24 3.045(11) 147.2 4_576
N9 H9 O14 0.91 2.40 3.206(7) 148.0 4_576
N7 H7 O18 0.91 2.03 2.937(14) 171.6 1_556
N7 H7 O12 0.91 2.06 2.943(9) 164.7 1_556
N10 H10 O23 0.91 2.42 3.217(6) 146.1 2_546
N3 H3 O5 0.91 2.18 3.091(5) 173.6 2_646
O3 H31W O1C 0.82 1.95 2.765(5) 173.7 4_666
O2 H21W O3C 0.82 2.17 2.981(5) 174.4 2_646
O5 H52W O6 0.82 2.02 2.835(5) 170.4 3_767
O9 H91W O23 0.82 2.05 2.860(6) 167.4 4_675
O8 H82W O3C 0.82 1.97 2.778(5) 165.9 .
O5 H51W O2 0.82 2.10 2.905(5) 169.0 .
O8 H81W O7 0.82 1.87 2.692(5) 173.4 4_675
O4 H42W O9 0.83 2.14 2.876(5) 148.9 4_666
O4 H41W O3 0.83 2.02 2.821(6) 162.3 .
O7 H71W O21 0.83 2.28 3.035(6) 151.8 .
O7 H71W O13 0.83 2.49 3.086(9) 129.2 3_666
O7 H71W O18 0.83 2.53 2.954(13) 112.6 3_666
O9 H92W O8 0.82 1.94 2.748(5) 166.0 .
O2 H22W O3 0.83 2.03 2.806(5) 155.6 .
O6 H61W O4 0.82 1.87 2.667(5) 162.0 3_767
O6 H62W O2 0.82 2.25 2.937(5) 141.2 .
O7 H72W O6 0.82 2.08 2.862(6) 158.8 3_667
O3 H32W O8 0.82 2.01 2.791(5) 157.9 4_666
O1 H11W O2C 0.82 1.94 2.754(4) 176.4 2_646
O1 H12W O5 0.82 2.07 2.817(5) 152.8 2_646
